data_2000969
loop_
_publ_author_name
'Puliti, R.'
'Mattia, C. A.'
'Lilley, T. H.'

_publ_section_title
;
 Structure of
 <i>N</i>-acetyl-<small>L</small>-leucyl-<small>L</small>-prolinamide
 monohydrate
;
_journal_issue 4
_journal_name_full 'Acta Crystallographica Section C'
_journal_page_first 709
_journal_page_last 712
_journal_paper_doi 10.1107/S0108270191011162
_journal_volume 48
_journal_year 1992
_chemical_formula_moiety 'C13 H23 N3 O3,H2 O1'
_chemical_formula_sum 'C13 H25 N3 O4'
_chemical_formula_weight 287.36
_symmetry_cell_setting orthorhombic
_symmetry_space_group_name_Hall 'P 2ac 2ab'
_symmetry_space_group_name_H-M 'P 21 21 21'
_cell_angle_alpha 90
_cell_angle_beta 90
_cell_angle_gamma 90
_cell_formula_units_Z 4
_cell_length_a 6.3863(8)
_cell_length_b 14.346(2)
_cell_length_c 17.247(2)
_cell_volume 1580.1(3)
_diffrn_radiation_type Cu
_diffrn_radiation_wavelength 1.54178
_exptl_absorpt_coefficient_mu 0.704
_exptl_crystal_density_diffrn 1.208
_exptl_crystal_F_000 624
_cod_data_source_file ge0277.cif
_cod_data_source_block ge0277a
_cod_original_cell_volume 1580.1(6)
_cod_database_code 2000969

loop_
_atom_site_label
_atom_site_fract_x
_atom_site_fract_y
_atom_site_fract_z
O1 .8456(3) .29860(10) .40215(9)
O2 .7879(3) .06790(10) .39640(10)
O3 .5309(3) .4934(2) .36760(10)
N1 .8106(3) .44360(10) .30060(10)
N2 .5543(3) .22990(10) .35620(10)
N3 .7177(4) .0956(2) .52220(10)
C1 .7166(4) .3555(2) .27960(10)
C2 .7120(4) .2923(2) .35120(10)
C3 .5192(4) .1793(2) .42810(10)
C4 .6913(4) .1097(2) .44660(10)
C5 .7172(4) .5038(2) .34710(10)
C6 .8417(6) .5854(2) .3734(2)
C7 .8360(4) .3104(2) .21290(10)
C8 .8143(4) .3616(2) .13570(10)
C9 .5903(5) .3556(3) .1048(2)
C10 .9696(5) .3252(3) .0762(2)
C11 .3052(4) .1325(2) .4154(2)
C12 .2678(5) .1365(2) .3321(2)
C13 .3837(4) .2173(2) .3003(2)
O(W) 1.2223(3) .4872(2) .24970(10)
H1 .931(5) .458(2) .285(2)
H2 .639(6) .124(2) .560(2)
H3 .8071(6) .051(2) .533(2)
H4 .564(5) .363(2) .260(2)
H5 .511(5) .226(2) .475(2)
H6 .940(6) .605(2) .335(2)
H7 .760(6) .640(2) .377(2)
H8 .890(6) .572(2) .421(2)
H9 .801(5) .243(2) .206(2)
H10 .976(5) .307(2) .226(2)
H11 .847(5) .432(2) .146(2)
H12 .593(6) .391(2) .050(2)
H13 .565(6) .284(2) .091(2)
H14 .496(6) .389(2) .141(2)
H15 .961(6) .359(2) .026(2)
H16 1.102(6) .327(2) .096(2)
H17 .939(6) .255(2) .068(2)
H18 .191(6) .180(2) .443(2)
H19 .319(6) .070(2) .431(2)
H20 .138(6) .138(2) .316(2)
H21 .335(6) .074(2) .304(2)
H22 .429(5) .216(2) .245(2)
H23 .300(6) .275(2) .303(2)
H' 1.239(8) .519(3) .201(2)
H" 1.314(7) .501(3) .283(2)

loop_
_geom_bond_atom_site_label_1
_geom_bond_atom_site_label_2
_geom_bond_distance
O1 C2 1.228(3)
O2 C4 1.220(3)
O3 C5 1.250(3)
N1 C1 1.446(3)
N1 C5 1.321(3)
N2 C2 1.351(3)
N2 C3 1.455(3)
N2 C13 1.465(3)
N3 C4 1.331(3)
C1 C2 1.532(3)
C1 C7 1.523(3)
C3 C4 1.518(3)
C3 C11 1.539(4)
C5 C6 1.485(4)
C7 C8 1.527(3)
C8 C9 1.529(4)
C8 C10 1.520(4)
C11 C12 1.458(4)
C12 C13 1.480(4)
